data_7038564
loop_
_publ_author_name
'M\"akel\"a, T'
'Rissanen, K.'

_publ_section_title
;
 Ion pair complexes and anion binding in the solution of a ditopic
 receptor.
;
_journal_issue 15
_journal_name_full 'Dalton transactions (Cambridge, England : 2003)'
_journal_page_first 6481
_journal_page_last 6490
_journal_paper_doi 10.1039/c6dt00414h
_journal_volume 45
_journal_year 2016
_chemical_formula_moiety '2(C28 H30 Cl N6 Na O11)'
_chemical_formula_sum 'C56 H60 Cl2 N12 Na2 O22'
_chemical_formula_weight 1370.04
_chemical_name_systematic
;
 ?
;
_space_group_crystal_system monoclinic
_space_group_IT_number 14
_space_group_name_Hall '-P 2yn'
_space_group_name_H-M_alt 'P 1 21/n 1'
_symmetry_space_group_name_Hall '-P 2yn'
_symmetry_space_group_name_H-M 'P 1 21/n 1'
_atom_sites_solution_hydrogens geom
_atom_sites_solution_primary direct
_audit_creation_date 2015-06-30
_audit_creation_method
;
Olex2 1.2
(compiled 2015.01.26 svn.r3150 for OlexSys, GUI svn.r4998)
;
_audit_update_record
;
2015-09-17 deposited with the CCDC.
2016-02-24 downloaded from the CCDC.
;
_cell_angle_alpha 90
_cell_angle_beta 90.8013(11)
_cell_angle_gamma 90
_cell_formula_units_Z 4
_cell_length_a 15.83850(18)
_cell_length_b 23.7838(3)
_cell_length_c 18.5462(2)
_cell_measurement_reflns_used 11513
_cell_measurement_temperature 123.01(10)
_cell_measurement_theta_max 75.6500
_cell_measurement_theta_min 3.3440
_cell_volume 6985.67(14)
_computing_cell_refinement
;
CrysAlisPro, Agilent Technologies,
Version 1.171.36.28 (release 01-02-2013 CrysAlis171 .NET)
(compiled Feb  1 2013,16:14:44)
;
_computing_data_collection
;
CrysAlisPro, Agilent Technologies,
Version 1.171.36.28 (release 01-02-2013 CrysAlis171 .NET)
(compiled Feb  1 2013,16:14:44)
;
_computing_data_reduction
;
CrysAlisPro, Agilent Technologies,
Version 1.171.36.28 (release 01-02-2013 CrysAlis171 .NET)
(compiled Feb  1 2013,16:14:44)
;
_computing_molecular_graphics 'Olex2 (Dolomanov et al., 2009)'
_computing_publication_material 'Olex2 (Dolomanov et al., 2009)'
_computing_structure_refinement 'ShelXL (Sheldrick, 2008)'
_computing_structure_solution 'ShelXS (Sheldrick, 2008)'
_diffrn_ambient_temperature 123.01(10)
_diffrn_detector_area_resol_mean 10.3953
_diffrn_measured_fraction_theta_full 0.993
_diffrn_measured_fraction_theta_max 0.993
_diffrn_measurement_details
;
  1 omega -113.00  -14.00   1.0000    5.0000
omega____ theta____ kappa____ phi______ frames
    -      -41.6176  -57.0000   30.0000 99

  2 omega -130.00  -33.00   1.0000   28.0000
omega____ theta____ kappa____ phi______ frames
    -      -55.5000  -30.0000   90.0000 97

  3 omega   41.00   99.00   1.0000   28.0000
omega____ theta____ kappa____ phi______ frames
    -      112.0000  -45.0000 -180.0000 58

  4 omega   61.00  151.00   1.0000   28.0000
omega____ theta____ kappa____ phi______ frames
    -      112.0000  178.0000 -180.0000 90

  5 omega   39.00   96.00   1.0000   28.0000
omega____ theta____ kappa____ phi______ frames
    -      112.0000  -45.0000 -120.0000 57

  6 omega   36.00   64.00   1.0000   28.0000
omega____ theta____ kappa____ phi______ frames
    -      112.0000  -30.0000  150.0000 28

  7 omega  127.00  178.00   1.0000   28.0000
omega____ theta____ kappa____ phi______ frames
    -      112.0000   30.0000  -30.0000 51

  8 omega   36.00   90.00   1.0000   28.0000
omega____ theta____ kappa____ phi______ frames
    -      112.0000  -30.0000   60.0000 54

  9 omega   43.00   98.00   1.0000   28.0000
omega____ theta____ kappa____ phi______ frames
    -      112.0000  -45.0000  120.0000 55
;
_diffrn_measurement_device_type 'SuperNova, Dual, Cu at zero, Atlas'
_diffrn_measurement_method '\w scans'
_diffrn_orient_matrix_UB_11 -0.0872456000
_diffrn_orient_matrix_UB_12 0.0044469000
_diffrn_orient_matrix_UB_13 0.0352707000
_diffrn_orient_matrix_UB_21 -0.0415620000
_diffrn_orient_matrix_UB_22 -0.0250638000
_diffrn_orient_matrix_UB_23 -0.0683069000
_diffrn_orient_matrix_UB_31 0.0109579000
_diffrn_orient_matrix_UB_32 -0.0595891000
_diffrn_orient_matrix_UB_33 0.0314406000
_diffrn_radiation_monochromator mirror
_diffrn_radiation_type CuK\a
_diffrn_radiation_wavelength 1.54184
_diffrn_reflns_av_R_equivalents 0.0201
_diffrn_reflns_av_unetI/netI 0.0262
_diffrn_reflns_Laue_measured_fraction_full 0.972
_diffrn_reflns_Laue_measured_fraction_max 0.993
_diffrn_reflns_limit_h_max 19
_diffrn_reflns_limit_h_min -13
_diffrn_reflns_limit_k_max 20
_diffrn_reflns_limit_k_min -29
_diffrn_reflns_limit_l_max 23
_diffrn_reflns_limit_l_min -22
_diffrn_reflns_number 25224
_diffrn_reflns_point_group_measured_fraction_full 0.972
_diffrn_reflns_point_group_measured_fraction_max 0.993
_diffrn_reflns_theta_full 67.684
_diffrn_reflns_theta_max 66.749
_diffrn_reflns_theta_min 3.353
_diffrn_source 'SuperNova (Cu) X-ray Source'
_exptl_absorpt_coefficient_mu 1.638
_exptl_absorpt_correction_T_max 0.780
_exptl_absorpt_correction_T_min 0.649
_exptl_absorpt_correction_type analytical
_exptl_absorpt_process_details
;
CrysAlisPro, Agilent Technologies,
Version 1.171.36.28 (release 01-02-2013 CrysAlis171 .NET)
(compiled Feb  1 2013,16:14:44)
Analytical numeric absorption correction using a multifaceted crystal
            model based on expressions derived by R.C. Clark & J.S. Reid.
(Clark, R. C. & Reid, J. S. (1995). Acta Cryst. A51, 887-897)
;
_exptl_crystal_colour yellow
_exptl_crystal_colour_primary yellow
_exptl_crystal_density_diffrn 1.303
_exptl_crystal_description block
_exptl_crystal_F_000 2848
_exptl_crystal_size_max 0.3592
_exptl_crystal_size_mid 0.2337
_exptl_crystal_size_min 0.179
_refine_diff_density_max 2.107
_refine_diff_density_min -0.803
_refine_diff_density_rms 0.076
_refine_ls_extinction_method none
_refine_ls_goodness_of_fit_ref 1.117
_refine_ls_hydrogen_treatment constr
_refine_ls_matrix_type full
_refine_ls_number_parameters 913
_refine_ls_number_reflns 12292
_refine_ls_number_restraints 28
_refine_ls_restrained_S_all 1.116
_refine_ls_R_factor_all 0.0714
_refine_ls_R_factor_gt 0.0658
_refine_ls_shift/su_max 0.000
_refine_ls_shift/su_mean 0.000
_refine_ls_structure_factor_coef Fsqd
_refine_ls_weighting_details 'w=1/[\s^2^(Fo^2^)+(0.1326P)^2^+3.7698P] where P=(Fo^2^+2Fc^2^)/3'
_refine_ls_weighting_scheme calc
_refine_ls_wR_factor_gt 0.2023
_refine_ls_wR_factor_ref 0.2092
_reflns_Friedel_coverage 0.000
_reflns_number_gt 10679
_reflns_number_total 12292
_reflns_threshold_expression 'I > 2\s(I)'
_cod_data_source_file c6dt00414h2.cif
_cod_data_source_block R1_NaCl
_cod_depositor_comments 'Adding full bibliography for 7038560--7038573.cif.'
_cod_original_cell_volume 6985.69(14)
_cod_database_code 7038564
_shelxl_version_number 2014-3
_chemical_oxdiff_formula 'C28 H30 N6 O11 Na1 Cl1'
_shelx_space_group_comment
;
The symmetry employed for this shelxl refinement is uniquely defined
by the following loop, which should always be used as a source of
symmetry information in preference to the above space-group names.
They are only intended as comments.
;
_reflns_odcompleteness_completeness 98.75
_reflns_odcompleteness_iscentric 1
_reflns_odcompleteness_theta 69.95
_olex2_refinement_description
;
1. Fixed Uiso
 At 1.2 times of:
  All C(H) groups, All C(H,H) groups, All C(H,H,H,H) groups, All N(H) groups
2. Rigid bond restraints
 C28B, O8C, O9C, O10C, C23C, C24C, C25C, C26C, C27C
 with sigma for 1-2 distances of 0.01 and sigma for 1-3 distances of 0.01
 O8B, O9B, O10B, C23B, C24B, C25B, C26B, C27B
 with sigma for 1-2 distances of 0.01 and sigma for 1-3 distances of 0.01
3. Uiso/Uaniso restraints and constraints
Uanis(C23C) = Uanis(C23B)
4. Others
 Fixed Sof: H22A(0.5) H22B(0.5) H22C(0.5) H22D(0.5) H28A(0.5) H28B(0.5)
 H28C(0.5) H28D(0.5) O8B(0.5) O9B(0.5) O10B(0.5) C23B(0.5) H23A(0.5) H23B(0.5)
 C24B(0.5) H24A(0.5) H24B(0.5) C25B(0.5) H25A(0.5) H25B(0.5) C26B(0.5)
 H26A(0.5) H26B(0.5) C27B(0.5) H27A(0.5) H27B(0.5) O8C(0.5) O9C(0.5) O10C(0.5)
 C23C(0.5) H23C(0.5) H23D(0.5) C24C(0.5) H24C(0.5) H24D(0.5) C25C(0.5)
 H25C(0.5) H25D(0.5) C26C(0.5) H26C(0.5) H26D(0.5) C27C(0.5) H27C(0.5) H27D(0.5)
5.a Secondary CH2 refined with riding coordinates:
 C21A(H21C,H21D), C22A(H22E,H22F), C23A(H23E,H23F), C24A(H24E,H24F), C25A(H25E,
 H25F), C26A(H26E,H26F), C27A(H27E,H27F), C28A(H28E,H28F), C21B(H21A,H21B),
 C22B(H22A,H22B), C22B(H22C,H22D), C28B(H28A,H28B), C28B(H28C,H28D), C23B(H23A,
 H23B), C24B(H24A,H24B), C25B(H25A,H25B), C26B(H26A,H26B), C27B(H27A,H27B),
 C23C(H23C,H23D), C24C(H24C,H24D), C25C(H25C,H25D), C26C(H26C,H26D), C27C(H27C,
 H27D)
5.b Aromatic/amide H refined with riding coordinates:
 N1A(H1A), N2A(H2A), N3A(H3A), N4A(H4A), C4A(H4AA), C5A(H5A), C7A(H7A),
 C8A(H8A), C10A(H10A), C11A(H11A), C13A(H13A), C14A(H14A), C17A(H17A),
 C20A(H20A), N1B(H1B), N2B(H2B), N3B(H3B), N4B(H4B), C4B(H4BA), C5B(H5B),
 C7B(H7B), C8B(H8B), C10B(H10B), C11B(H11B), C13B(H13B), C14B(H14B), C17B(H17B),
  C20B(H20B)
;
_olex2_date_sample_data_collection 10.7.2013
_olex2_submission_special_instructions 'No special instructions were received'

loop_
_space_group_symop_operation_xyz
'x, y, z'
'-x+1/2, y+1/2, -z+1/2'
'-x, -y, -z'
'x-1/2, -y-1/2, z-1/2'

loop_
_atom_site_label
_atom_site_type_symbol
_atom_site_fract_x
_atom_site_fract_y
_atom_site_fract_z
_atom_site_U_iso_or_equiv
_atom_site_adp_type
_atom_site_occupancy
_atom_site_site_symmetry_order
_atom_site_calc_flag
_atom_site_refinement_flags_posn
_atom_site_refinement_flags_adp
_atom_site_refinement_flags_occupancy
_atom_site_disorder_assembly
_atom_site_disorder_group
Cl1 Cl 0.73771(5) 0.36228(3) 0.46768(4) 0.0448(2) Uani 1 1 d . . . . .
Na1 Na 0.58150(7) 0.32912(5) 0.48628(6) 0.0420(3) Uani 1 1 d . . . . .
O1A O 0.45753(14) 0.51611(13) 0.20736(13) 0.0639(7) Uani 1 1 d . . . . .
O2A O 0.18130(12) 0.48612(8) 0.36406(10) 0.0371(4) Uani 1 1 d . . . . .
O3A O 0.4674(2) 0.60024(16) -0.14695(13) 0.0784(9) Uani 1 1 d . . . . .
O4A O 0.3577(2) 0.65280(15) -0.14660(14) 0.0798(9) Uani 1 1 d . . . . .
O5A O -0.24762(14) 0.52809(13) 0.40513(13) 0.0612(7) Uani 1 1 d . . . . .
O6A O -0.24064(15) 0.61154(13) 0.44852(15) 0.0634(7) Uani 1 1 d . . . . .
O7A O 0.53212(11) 0.37504(8) 0.38170(9) 0.0329(4) Uani 1 1 d . . . . .
O8A O 0.56566(13) 0.26174(9) 0.39456(13) 0.0470(5) Uani 1 1 d . . . . .
O9A O 0.61252(14) 0.24212(10) 0.53577(14) 0.0539(6) Uani 1 1 d . . . . .
O10A O 0.52136(13) 0.32277(9) 0.60477(12) 0.0464(5) Uani 1 1 d . . . . .
O11A O 0.49634(12) 0.40748(8) 0.51235(9) 0.0334(4) Uani 1 1 d . . . . .
N1A N 0.34121(14) 0.51564(10) 0.27891(11) 0.0335(5) Uani 1 1 d . . . . .
H1A H 0.2898 0.5269 0.2822 0.040 Uiso 1 1 calc R . . . .
N2A N 0.33408(14) 0.55463(11) 0.16615(12) 0.0365(5) Uani 1 1 d . . . . .
H2A H 0.2845 0.5643 0.1798 0.044 Uiso 1 1 calc R . . . .
N3A N 0.28377(14) 0.53781(9) 0.42025(11) 0.0321(5) Uani 1 1 d . . . . .
H3A H 0.2954 0.5706 0.4371 0.039 Uiso 1 1 calc R . . . .
N4A N 0.14577(13) 0.55737(9) 0.44166(11) 0.0305(4) Uani 1 1 d . . . . .
H4A H 0.1673 0.5818 0.4707 0.037 Uiso 1 1 calc R . . . .
N5A N 0.4056(2) 0.61942(15) -0.11741(15) 0.0609(8) Uani 1 1 d . . . . .
N6A N -0.20700(16) 0.56751(12) 0.42844(12) 0.0444(6) Uani 1 1 d . . . . .
C1A C 0.38342(17) 0.52680(13) 0.21606(14) 0.0357(6) Uani 1 1 d . . . . .
C2A C 0.20231(17) 0.52401(11) 0.40607(13) 0.0309(5) Uani 1 1 d . . . . .
C3A C 0.35535(17) 0.56900(12) 0.09608(14) 0.0345(5) Uani 1 1 d . . . . .
C4A C 0.43166(19) 0.55504(13) 0.06398(15) 0.0406(6) Uani 1 1 d . . . . .
H4AA H 0.4722 0.5347 0.0897 0.049 Uiso 1 1 calc R . . . .
C5A C 0.4470(2) 0.57146(15) -0.00607(16) 0.0467(7) Uani 1 1 d . . . . .
H5A H 0.4980 0.5625 -0.0275 0.056 Uiso 1 1 calc R . . . .
C6A C 0.3862(2) 0.60132(14) -0.04404(15) 0.0461(7) Uani 1 1 d . . . . .
C7A C 0.3105(2) 0.61448(15) -0.01441(16) 0.0481(7) Uani 1 1 d . . . . .
H7A H 0.2701 0.6342 -0.0410 0.058 Uiso 1 1 calc R . . . .
C8A C 0.29429(19) 0.59821(14) 0.05571(16) 0.0431(7) Uani 1 1 d . . . . .
H8A H 0.2425 0.6067 0.0761 0.052 Uiso 1 1 calc R . . . .
C9A C 0.05818(16) 0.55661(11) 0.43665(12) 0.0291(5) Uani 1 1 d . . . . .
C10A C 0.01080(18) 0.51559(12) 0.40047(14) 0.0361(6) Uani 1 1 d . . . . .
H10A H 0.0376 0.4859 0.3775 0.043 Uiso 1 1 calc R . . . .
C11A C -0.07688(18) 0.51956(13) 0.39903(14) 0.0390(6) Uani 1 1 d . . . . .
H11A H -0.1091 0.4924 0.3753 0.047 Uiso 1 1 calc R . . . .
C12A C -0.11564(17) 0.56376(12) 0.43284(13) 0.0346(6) Uani 1 1 d . . . . .
C13A C -0.07042(18) 0.60451(13) 0.46962(15) 0.0405(6) Uani 1 1 d . . . . .
H13A H -0.0979 0.6340 0.4925 0.049 Uiso 1 1 calc R . . . .
C14A C 0.01649(18) 0.60050(12) 0.47160(15) 0.0372(6) Uani 1 1 d . . . . .
H14A H 0.0479 0.6274 0.4966 0.045 Uiso 1 1 calc R . . . .
C15A C 0.37740(16) 0.48690(11) 0.33798(13) 0.0299(5) Uani 1 1 d . . . . .
C16A C 0.35083(16) 0.49892(11) 0.40769(13) 0.0303(5) Uani 1 1 d . . . . .
C17A C 0.38991(16) 0.47320(11) 0.46661(12) 0.0290(5) Uani 1 1 d . . . . .
H17A H 0.3732 0.4826 0.5129 0.035 Uiso 1 1 calc R . . . .
C18A C 0.45312(15) 0.43405(11) 0.45753(13) 0.0289(5) Uani 1 1 d . . . . .
C19A C 0.47392(15) 0.41788(10) 0.38718(13) 0.0286(5) Uani 1 1 d . . . . .
C20A C 0.43770(16) 0.44458(11) 0.32847(13) 0.0313(5) Uani 1 1 d . . . . .
H20A H 0.4534 0.4344 0.2821 0.038 Uiso 1 1 calc R . . . .
C21A C 0.52491(18) 0.33856(12) 0.32003(14) 0.0366(6) Uani 1 1 d . . . . .
H21C H 0.5375 0.3591 0.2763 0.044 Uiso 1 1 calc R . . . .
H21D H 0.4680 0.3238 0.3158 0.044 Uiso 1 1 calc R . . . .
C22A C 0.5868(2) 0.29154(13) 0.33086(17) 0.0455(7) Uani 1 1 d . . . . .
H22E H 0.5848 0.2664 0.2897 0.055 Uiso 1 1 calc R . . . .
H22F H 0.6436 0.3065 0.3353 0.055 Uiso 1 1 calc R . . . .
C23A C 0.6266(2) 0.21856(14) 0.4132(2) 0.0566(9) Uani 1 1 d . . . . .
H23E H 0.6832 0.2342 0.4139 0.068 Uiso 1 1 calc R . . . .
H23F H 0.6243 0.1884 0.3780 0.068 Uiso 1 1 calc R . . . .
C24A C 0.6053(2) 0.19658(14) 0.4859(2) 0.0596(9) Uani 1 1 d . . . . .
H24E H 0.5482 0.1818 0.4856 0.072 Uiso 1 1 calc R . . . .
H24F H 0.6438 0.1666 0.4996 0.072 Uiso 1 1 calc R . . . .
C25A C 0.5775(2) 0.23126(16) 0.6041(2) 0.0621(10) Uani 1 1 d . . . . .
H25E H 0.6118 0.2039 0.6300 0.074 Uiso 1 1 calc R . . . .
H25F H 0.5209 0.2162 0.5984 0.074 Uiso 1 1 calc R . . . .
C26A C 0.5752(2) 0.28532(17) 0.6451(2) 0.0584(9) Uani 1 1 d . . . . .
H26E H 0.5530 0.2792 0.6929 0.070 Uiso 1 1 calc R . . . .
H26F H 0.6315 0.3010 0.6498 0.070 Uiso 1 1 calc R . . . .
C27A C 0.5214(2) 0.37870(14) 0.63243(15) 0.0436(7) Uani 1 1 d . . . . .
H27E H 0.5783 0.3939 0.6326 0.052 Uiso 1 1 calc R . . . .
H27F H 0.5009 0.3790 0.6814 0.052 Uiso 1 1 calc R . . . .
C28A C 0.46452(17) 0.41346(12) 0.58427(13) 0.0357(6) Uani 1 1 d . . . . .
H28E H 0.4068 0.4000 0.5865 0.043 Uiso 1 1 calc R . . . .
H28F H 0.4658 0.4526 0.5990 0.043 Uiso 1 1 calc R . . . .
Cl2 Cl 0.12481(5) 0.41039(4) -0.22061(4) 0.0521(2) Uani 1 1 d . . . . .
Na2 Na 0.18257(9) 0.50504(5) -0.16518(6) 0.0495(3) Uani 1 1 d . . . . .
O1B O 0.18645(12) 0.58256(9) 0.23776(10) 0.0394(4) Uani 1 1 d . . . . .
O2B O 0.22461(17) 0.36444(9) 0.16999(10) 0.0488(5) Uani 1 1 d . . . . .
O3B O 0.0679(2) 0.83088(15) 0.4669(2) 0.0958(12) Uani 1 1 d . . . . .
O4B O 0.19831(16) 0.80659(11) 0.47673(15) 0.0631(7) Uani 1 1 d . . . . .
O5B O 0.40203(16) 0.16673(9) 0.39553(14) 0.0540(6) Uani 1 1 d . . . . .
O6B O 0.38717(18) 0.21043(11) 0.49639(13) 0.0606(6) Uani 1 1 d . . . . .
O7B O 0.09623(13) 0.53454(8) -0.06906(9) 0.0359(4) Uani 1 1 d . . . . .
O11B O 0.21553(12) 0.45971(9) -0.05612(10) 0.0379(4) Uani 1 1 d . . . . .
N1B N 0.06558(15) 0.54365(10) 0.19189(12) 0.0365(5) Uani 1 1 d . . . . .
H1B H 0.0148 0.5345 0.2028 0.044 Uiso 1 1 calc R . . . .
N2B N 0.05681(15) 0.61597(10) 0.27148(12) 0.0360(5) Uani 1 1 d . . . . .
H2B H 0.0036 0.6093 0.2679 0.043 Uiso 1 1 calc R . . . .
N3B N 0.17940(15) 0.45153(10) 0.20406(11) 0.0362(5) Uani 1 1 d . . . . .
H3B H 0.1698 0.4721 0.2412 0.043 Uiso 1 1 calc R . . . .
N4B N 0.22742(16) 0.38952(9) 0.28899(11) 0.0362(5) Uani 1 1 d . . . . .
H4B H 0.2129 0.4160 0.3178 0.043 Uiso 1 1 calc R . . . .
N5B N 0.1267(2) 0.80022(13) 0.45179(17) 0.0583(8) Uani 1 1 d . . . . .
N6B N 0.37838(16) 0.20713(10) 0.43078(14) 0.0424(6) Uani 1 1 d . . . . .
C1B C 0.10822(17) 0.58132(11) 0.23405(14) 0.0339(5) Uani 1 1 d . . . . .
C2B C 0.21184(17) 0.39899(11) 0.21608(14) 0.0340(5) Uani 1 1 d . . . . .
C3B C 0.08057(18) 0.66152(11) 0.31539(13) 0.0338(5) Uani 1 1 d . . . . .
C4B C 0.16117(17) 0.67034(12) 0.34430(14) 0.0349(5) Uani 1 1 d . . . . .
H4BA H 0.2048 0.6456 0.3337 0.042 Uiso 1 1 calc R . . . .
C5B C 0.17617(18) 0.71636(12) 0.38916(14) 0.0365(6) Uani 1 1 d . . . . .
H5B H 0.2296 0.7224 0.4091 0.044 Uiso 1 1 calc R . . . .
C6B C 0.1113(2) 0.75252(13) 0.40347(15) 0.0432(7) Uani 1 1 d . . . . .
C7B C 0.0304(2) 0.74510(15) 0.37498(18) 0.0519(8) Uani 1 1 d . . . . .
H7B H -0.0124 0.7706 0.3851 0.062 Uiso 1 1 calc R . . . .
C8B C 0.0151(2) 0.69918(14) 0.33142(15) 0.0439(7) Uani 1 1 d . . . . .
H8B H -0.0389 0.6931 0.3126 0.053 Uiso 1 1 calc R . . . .
C9B C 0.26336(17) 0.34265(11) 0.32052(13) 0.0327(5) Uani 1 1 d . . . . .
C10B C 0.28004(19) 0.29204(12) 0.28389(15) 0.0384(6) Uani 1 1 d . . . . .
H10B H 0.2660 0.2882 0.2353 0.046 Uiso 1 1 calc R . . . .
C11B C 0.31765(19) 0.24813(12) 0.32132(15) 0.0394(6) Uani 1 1 d . . . . .
H11B H 0.3294 0.2146 0.2977 0.047 Uiso 1 1 calc R . . . .
C12B C 0.33772(17) 0.25399(11) 0.39309(15) 0.0361(6) Uani 1 1 d . . . . .
C13B C 0.32117(18) 0.30278(12) 0.43069(14) 0.0372(6) Uani 1 1 d . . . . .
H13B H 0.3347 0.3058 0.4795 0.045 Uiso 1 1 calc R . . . .
C14B C 0.28437(19) 0.34663(11) 0.39417(14) 0.0366(6) Uani 1 1 d . . . . .
H14B H 0.2730 0.3798 0.4187 0.044 Uiso 1 1 calc R . . . .
C15B C 0.10367(17) 0.51896(11) 0.12969(13) 0.0315(5) Uani 1 1 d . . . . .
C16B C 0.16056(17) 0.47447(11) 0.13587(13) 0.0325(5) Uani 1 1 d . . . . .
C17B C 0.19994(17) 0.45472(11) 0.07360(14) 0.0340(5) Uani 1 1 d . . . . .
H17B H 0.2409 0.4268 0.0774 0.041 Uiso 1 1 calc R . . . .
C18B C 0.17853(17) 0.47623(11) 0.00691(13) 0.0317(5) Uani 1 1 d . . . . .
C19B C 0.11589(17) 0.51762(11) 0.00026(13) 0.0319(5) Uani 1 1 d . . . . .
C20B C 0.08011(16) 0.53955(11) 0.06197(14) 0.0322(5) Uani 1 1 d . . . . .
H20B H 0.0402 0.5681 0.0582 0.039 Uiso 1 1 calc R . . . .
C21B C 0.0468(2) 0.58480(12) -0.07832(15) 0.0427(7) Uani 1 1 d . . . . .
H21A H 0.0739 0.6163 -0.0541 0.051 Uiso 1 1 calc R . . . .
H21B H -0.0090 0.5798 -0.0585 0.051 Uiso 1 1 calc R . . . .
C22B C 0.0409(3) 0.59525(14) -0.15823(17) 0.0562(9) Uani 1 1 d . . . . .
H22A H 0.0104 0.5644 -0.1807 0.067 Uiso 0.5 1 calc R . P A 1
H22B H 0.0085 0.6293 -0.1667 0.067 Uiso 0.5 1 calc R . P A 1
H22C H 0.0131 0.6307 -0.1686 0.067 Uiso 0.5 1 calc R . P B 2
H22D H 0.0104 0.5652 -0.1826 0.067 Uiso 0.5 1 calc R . P B 2
C28B C 0.30072(19) 0.43883(16) -0.05174(17) 0.0479(7) Uani 1 1 d . U . . .
H28A H 0.3027 0.4016 -0.0304 0.057 Uiso 0.5 1 calc R . P C 1
H28B H 0.3368 0.4639 -0.0239 0.057 Uiso 0.5 1 calc R . P C 1
H28C H 0.3026 0.4064 -0.0200 0.057 Uiso 0.5 1 calc R . P D 2
H28D H 0.3370 0.4676 -0.0310 0.057 Uiso 0.5 1 calc R . P D 2
O8B O 0.1107(7) 0.6001(8) -0.1876(9) 0.050(3) Uani 0.5 1 d . U P E 1
O9B O 0.2261(8) 0.5510(6) -0.2683(10) 0.057(3) Uani 0.5 1 d . U P E 1
O10B O 0.3181(14) 0.4897(9) -0.1675(11) 0.052(4) Uani 0.5 1 d . U P E 1
C23B C 0.1128(12) 0.6125(9) -0.2613(13) 0.062(3) Uani 0.5 1 d . U P E 1
H23A H 0.0934 0.6506 -0.2698 0.074 Uiso 0.5 1 calc R . P E 1
H23B H 0.0762 0.5869 -0.2879 0.074 Uiso 0.5 1 calc R . P E 1
C24B C 0.2003(11) 0.6062(7) -0.2850(10) 0.073(5) Uani 0.5 1 d . U P E 1
H24A H 0.2037 0.6128 -0.3365 0.088 Uiso 0.5 1 calc R . P E 1
H24B H 0.2364 0.6332 -0.2603 0.088 Uiso 0.5 1 calc R . P E 1
C25B C 0.3163(11) 0.5424(7) -0.2765(8) 0.055(3) Uani 0.5 1 d . U P E 1
H25A H 0.3476 0.5724 -0.2530 0.066 Uiso 0.5 1 calc R . P E 1
H25B H 0.3306 0.5420 -0.3272 0.066 Uiso 0.5 1 calc R . P E 1
C26B C 0.3376(12) 0.4876(7) -0.2428(10) 0.049(3) Uani 0.5 1 d . U P E 1
H26A H 0.3054 0.4578 -0.2661 0.059 Uiso 0.5 1 calc R . P E 1
H26B H 0.3971 0.4797 -0.2488 0.059 Uiso 0.5 1 calc R . P E 1
C27B C 0.3266(17) 0.4373(10) -0.1317(15) 0.044(4) Uani 0.5 1 d . U P E 1
H27A H 0.3849 0.4251 -0.1344 0.053 Uiso 0.5 1 calc R . P E 1
H27B H 0.2921 0.4096 -0.1568 0.053 Uiso 0.5 1 calc R . P E 1
O8C O 0.1379(7) 0.5967(7) -0.1819(7) 0.041(2) Uani 0.5 1 d . U P E 2
O9C O 0.2532(7) 0.5402(5) -0.2641(8) 0.048(2) Uani 0.5 1 d . U P E 2
O10C O 0.3329(12) 0.4750(8) -0.1622(11) 0.051(3) Uani 0.5 1 d . U P E 2
C23C C 0.1438(11) 0.6047(9) -0.2609(13) 0.062(3) Uani 0.5 1 d . U P E 2
H23C H 0.1254 0.6422 -0.2744 0.074 Uiso 0.5 1 calc R . P E 2
H23D H 0.1087 0.5775 -0.2862 0.074 Uiso 0.5 1 calc R . P E 2
C24C C 0.2353(10) 0.5964(6) -0.2792(8) 0.062(3) Uani 0.5 1 d . U P E 2
H24C H 0.2446 0.6045 -0.3297 0.074 Uiso 0.5 1 calc R . P E 2
H24D H 0.2710 0.6209 -0.2502 0.074 Uiso 0.5 1 calc R . P E 2
C25C C 0.3414(10) 0.5239(8) -0.2695(9) 0.059(3) Uani 0.5 1 d . U P E 2
H25C H 0.3580 0.5235 -0.3197 0.071 Uiso 0.5 1 calc R . P E 2
H25D H 0.3769 0.5506 -0.2438 0.071 Uiso 0.5 1 calc R . P E 2
C26C C 0.3513(11) 0.4681(7) -0.2384(10) 0.052(3) Uani 0.5 1 d . U P E 2
H26C H 0.4085 0.4545 -0.2447 0.062 Uiso 0.5 1 calc R . P E 2
H26D H 0.3123 0.4418 -0.2609 0.062 Uiso 0.5 1 calc R . P E 2
C27C C 0.334(2) 0.4223(12) -0.1245(17) 0.054(4) Uani 0.5 1 d . U P E 2
H27C H 0.3904 0.4071 -0.1207 0.065 Uiso 0.5 1 calc R . P E 2
H27D H 0.2971 0.3950 -0.1480 0.065 Uiso 0.5 1 calc R . P E 2

loop_
_atom_site_aniso_label
_atom_site_aniso_U_11
_atom_site_aniso_U_22
_atom_site_aniso_U_33
_atom_site_aniso_U_23
_atom_site_aniso_U_13
_atom_site_aniso_U_12
Cl1 0.0453(4) 0.0498(4) 0.0392(4) -0.0030(3) -0.0039(3) -0.0057(3)
Na1 0.0398(6) 0.0400(6) 0.0460(6) 0.0044(5) -0.0015(5) 0.0023(4)
O1A 0.0336(11) 0.107(2) 0.0513(13) 0.0312(13) 0.0084(9) 0.0157(12)
O2A 0.0358(10) 0.0381(10) 0.0374(10) -0.0077(8) 0.0040(7) 0.0044(8)
O3A 0.085(2) 0.114(3) 0.0368(13) 0.0011(14) 0.0190(13) -0.0148(18)
O4A 0.094(2) 0.102(2) 0.0441(14) 0.0302(15) -0.0040(14) -0.0165(18)
O5A 0.0362(11) 0.096(2) 0.0515(13) -0.0286(13) 0.0069(10) -0.0117(12)
O6A 0.0370(12) 0.0818(18) 0.0716(16) -0.0222(14) 0.0042(11) 0.0124(12)
O7A 0.0346(9) 0.0328(9) 0.0312(9) -0.0036(7) -0.0007(7) 0.0071(7)
O8A 0.0416(11) 0.0318(10) 0.0673(14) 0.0001(9) -0.0064(10) 0.0035(8)
O9A 0.0436(12) 0.0408(12) 0.0769(16) 0.0153(11) -0.0083(11) 0.0000(9)
O10A 0.0419(11) 0.0481(12) 0.0490(12) 0.0178(9) -0.0085(9) -0.0002(9)
O11A 0.0364(9) 0.0367(10) 0.0272(9) 0.0030(7) 0.0007(7) 0.0042(7)
N1A 0.0289(11) 0.0447(13) 0.0270(10) 0.0034(9) 0.0024(8) 0.0080(9)
N2A 0.0284(11) 0.0502(14) 0.0311(11) 0.0069(9) 0.0019(8) 0.0033(9)
N3A 0.0317(11) 0.0309(11) 0.0338(11) -0.0029(8) 0.0044(8) 0.0038(9)
N4A 0.0313(11) 0.0324(11) 0.0279(10) -0.0044(8) 0.0024(8) 0.0024(8)
N5A 0.074(2) 0.075(2) 0.0332(14) 0.0056(14) -0.0012(14) -0.0302(17)
N6A 0.0352(12) 0.0678(17) 0.0303(11) -0.0087(11) 0.0075(9) 0.0020(12)
C1A 0.0319(13) 0.0473(15) 0.0279(12) 0.0040(11) -0.0022(10) 0.0032(11)
C2A 0.0349(13) 0.0308(12) 0.0272(11) 0.0018(10) 0.0044(9) 0.0030(10)
C3A 0.0318(13) 0.0419(14) 0.0298(12) 0.0034(10) -0.0020(10) -0.0059(11)
C4A 0.0387(14) 0.0527(17) 0.0303(13) 0.0019(11) 0.0036(11) -0.0009(12)
C5A 0.0479(17) 0.0566(18) 0.0360(15) -0.0025(13) 0.0097(12) -0.0090(14)
C6A 0.0574(18) 0.0526(18) 0.0282(13) 0.0041(12) -0.0027(12) -0.0190(14)
C7A 0.0470(17) 0.062(2) 0.0352(14) 0.0150(13) -0.0068(12) -0.0088(14)
C8A 0.0366(14) 0.0534(17) 0.0392(15) 0.0138(13) -0.0012(11) -0.0022(12)
C9A 0.0311(12) 0.0329(12) 0.0233(11) 0.0035(9) 0.0032(9) 0.0036(10)
C10A 0.0371(14) 0.0383(14) 0.0333(13) -0.0065(10) 0.0071(10) 0.0005(11)
C11A 0.0382(14) 0.0474(16) 0.0313(13) -0.0097(11) 0.0045(11) -0.0052(12)
C12A 0.0299(13) 0.0484(15) 0.0255(12) 0.0004(10) 0.0037(9) 0.0013(11)
C13A 0.0374(14) 0.0428(15) 0.0416(15) -0.0093(12) 0.0089(11) 0.0037(12)
C14A 0.0363(14) 0.0373(14) 0.0382(14) -0.0084(11) 0.0031(11) -0.0011(11)
C15A 0.0292(12) 0.0353(13) 0.0252(11) 0.0008(9) -0.0008(9) 0.0001(10)
C16A 0.0307(12) 0.0292(12) 0.0311(12) -0.0010(9) 0.0022(10) 0.0003(10)
C17A 0.0321(12) 0.0315(12) 0.0233(11) -0.0012(9) 0.0026(9) -0.0011(9)
C18A 0.0290(12) 0.0336(13) 0.0239(11) 0.0033(9) -0.0008(9) -0.0004(10)
C19A 0.0266(11) 0.0303(12) 0.0290(12) -0.0039(9) 0.0019(9) 0.0022(9)
C20A 0.0313(12) 0.0369(13) 0.0259(11) -0.0026(10) 0.0024(9) 0.0022(10)
C21A 0.0407(14) 0.0358(14) 0.0334(13) -0.0078(10) 0.0013(11) 0.0015(11)
C22A 0.0458(16) 0.0385(15) 0.0521(17) -0.0100(13) 0.0009(13) 0.0050(12)
C23A 0.0513(18) 0.0340(15) 0.084(2) -0.0018(15) -0.0120(17) 0.0094(13)
C24A 0.0482(18) 0.0360(16) 0.094(3) 0.0123(17) -0.0136(17) 0.0010(13)
C25A 0.0521(19) 0.053(2) 0.081(3) 0.0336(18) -0.0111(17) 0.0019(15)
C26A 0.0513(18) 0.065(2) 0.059(2) 0.0275(17) -0.0081(15) 0.0076(16)
C27A 0.0441(16) 0.0534(17) 0.0332(14) 0.0070(12) -0.0017(11) -0.0010(13)
C28A 0.0375(14) 0.0460(15) 0.0237(12) 0.0025(10) 0.0010(10) 0.0005(11)
Cl2 0.0437(4) 0.0553(5) 0.0570(5) -0.0065(3) -0.0040(3) -0.0056(3)
Na2 0.0650(8) 0.0480(7) 0.0358(6) -0.0044(5) 0.0074(5) -0.0126(6)
O1B 0.0363(10) 0.0427(11) 0.0391(10) -0.0041(8) 0.0030(8) 0.0042(8)
O2B 0.0814(16) 0.0351(11) 0.0297(10) -0.0054(8) -0.0059(10) 0.0055(10)
O3B 0.079(2) 0.090(2) 0.117(3) -0.064(2) -0.0335(19) 0.0371(18)
O4B 0.0544(14) 0.0580(15) 0.0764(17) -0.0230(12) -0.0164(12) 0.0052(11)
O5B 0.0647(14) 0.0296(11) 0.0675(14) -0.0014(10) -0.0087(11) 0.0100(10)
O6B 0.0785(17) 0.0521(14) 0.0509(14) 0.0105(10) -0.0084(12) 0.0175(12)
O7B 0.0471(11) 0.0334(9) 0.0270(9) 0.0038(7) 0.0019(7) 0.0023(8)
O11B 0.0373(10) 0.0476(11) 0.0289(9) -0.0063(8) 0.0035(7) 0.0050(8)
N1B 0.0409(12) 0.0385(12) 0.0303(11) -0.0041(9) 0.0043(9) 0.0019(10)
N2B 0.0380(12) 0.0369(12) 0.0331(11) -0.0010(9) 0.0060(9) 0.0012(9)
N3B 0.0467(13) 0.0371(12) 0.0246(10) -0.0035(8) -0.0052(9) 0.0075(10)
N4B 0.0521(14) 0.0299(11) 0.0265(10) -0.0054(8) -0.0035(9) 0.0063(10)
N5B 0.0606(18) 0.0510(16) 0.0629(17) -0.0205(14) -0.0124(14) 0.0146(14)
N6B 0.0454(13) 0.0343(13) 0.0475(14) 0.0063(10) -0.0048(11) 0.0010(10)
C1B 0.0380(14) 0.0351(13) 0.0285(12) 0.0032(10) 0.0027(10) 0.0002(10)
C2B 0.0405(14) 0.0332(13) 0.0281(12) -0.0026(10) -0.0034(10) -0.0016(11)
C3B 0.0421(14) 0.0351(13) 0.0244(11) 0.0006(10) 0.0027(10) 0.0022(11)
C4B 0.0357(13) 0.0357(14) 0.0332(13) 0.0046(10) 0.0018(10) 0.0058(11)
C5B 0.0396(14) 0.0381(14) 0.0318(13) 0.0007(10) -0.0015(10) 0.0024(11)
C6B 0.0490(16) 0.0427(16) 0.0377(14) -0.0083(12) -0.0079(12) 0.0093(13)
C7B 0.0500(18) 0.0534(19) 0.0521(18) -0.0130(14) -0.0076(14) 0.0195(15)
C8B 0.0420(15) 0.0517(17) 0.0379(14) -0.0082(12) -0.0067(12) 0.0132(13)
C9B 0.0393(13) 0.0305(13) 0.0283(12) -0.0019(10) -0.0007(10) -0.0009(10)
C10B 0.0491(16) 0.0325(13) 0.0335(13) -0.0068(10) -0.0055(11) 0.0038(11)
C11B 0.0493(16) 0.0318(13) 0.0370(14) -0.0070(11) -0.0006(12) 0.0017(11)
C12B 0.0379(14) 0.0283(13) 0.0420(14) 0.0033(11) -0.0010(11) 0.0021(10)
C13B 0.0442(15) 0.0367(14) 0.0307(13) -0.0008(10) -0.0033(11) -0.0004(11)
C14B 0.0506(16) 0.0308(13) 0.0285(12) -0.0032(10) -0.0012(11) 0.0019(11)
C15B 0.0356(13) 0.0300(12) 0.0291(12) -0.0027(9) 0.0024(10) -0.0001(10)
C16B 0.0346(13) 0.0349(13) 0.0279(12) -0.0004(10) -0.0026(10) -0.0004(10)
C17B 0.0338(13) 0.0352(13) 0.0330(13) -0.0046(10) -0.0017(10) 0.0053(10)
C18B 0.0354(13) 0.0322(13) 0.0276(12) -0.0033(9) 0.0010(10) -0.0007(10)
C19B 0.0360(13) 0.0320(13) 0.0276(12) 0.0002(10) 0.0001(10) -0.0030(10)
C20B 0.0332(13) 0.0297(12) 0.0337(13) -0.0009(10) -0.0005(10) 0.0005(10)
C21B 0.0642(19) 0.0283(13) 0.0353(14) 0.0021(11) -0.0031(13) 0.0029(12)
C22B 0.095(3) 0.0347(16) 0.0386(16) 0.0035(12) -0.0066(18) 0.0051(16)
C28B 0.0319(14) 0.071(2) 0.0412(15) -0.0145(14) 0.0033(12) 0.0047(13)
O8B 0.059(7) 0.051(4) 0.039(3) 0.012(3) -0.011(4) -0.008(5)
O9B 0.080(8) 0.048(5) 0.044(3) -0.004(3) 0.017(5) 0.002(4)
O10B 0.056(8) 0.068(8) 0.032(3) -0.007(4) 0.004(4) -0.006(5)
C23B 0.111(11) 0.044(5) 0.0316(18) 0.010(3) 0.012(8) 0.019(6)
C24B 0.117(12) 0.057(6) 0.047(6) 0.012(4) 0.020(8) 0.007(7)
C25B 0.068(8) 0.068(8) 0.028(4) -0.005(5) 0.005(5) -0.025(5)
C26B 0.042(7) 0.071(10) 0.035(4) -0.013(6) 0.006(4) -0.008(5)
C27B 0.030(5) 0.065(12) 0.038(6) -0.013(6) 0.006(4) 0.011(7)
O8C 0.063(7) 0.041(3) 0.020(3) 0.005(2) 0.000(4) -0.011(5)
O9C 0.062(6) 0.044(5) 0.040(4) -0.009(4) 0.029(5) -0.016(4)
O10C 0.041(6) 0.076(11) 0.035(5) -0.017(5) 0.015(5) -0.017(7)
C23C 0.111(11) 0.044(5) 0.0316(18) 0.010(3) 0.012(8) 0.019(6)
C24C 0.104(9) 0.053(7) 0.029(4) 0.000(4) 0.020(6) -0.024(5)
C25C 0.060(7) 0.080(10) 0.038(6) -0.014(6) 0.019(5) -0.028(5)
C26C 0.039(6) 0.081(10) 0.036(5) -0.025(6) 0.015(4) -0.003(5)
C27C 0.044(7) 0.073(12) 0.045(7) -0.015(6) 0.003(5) 0.015(7)

loop_
_atom_type_symbol
_atom_type_description
_atom_type_scat_dispersion_real
_atom_type_scat_dispersion_imag
_atom_type_scat_source
C C 0.0181 0.0091 'International Tables Vol C Tables 4.2.6.8 and 6.1.1.4'
H H 0.0000 0.0000 'International Tables Vol C Tables 4.2.6.8 and 6.1.1.4'
Cl Cl 0.3639 0.7018 'International Tables Vol C Tables 4.2.6.8 and 6.1.1.4'
N N 0.0311 0.0180 'International Tables Vol C Tables 4.2.6.8 and 6.1.1.4'
Na Na 0.1353 0.1239 'International Tables Vol C Tables 4.2.6.8 and 6.1.1.4'
O O 0.0492 0.0322 'International Tables Vol C Tables 4.2.6.8 and 6.1.1.4'

loop_
_exptl_crystal_face_index_h
_exptl_crystal_face_index_k
_exptl_crystal_face_index_l
_exptl_crystal_face_perp_dist
_exptl_oxdiff_crystal_face_indexfrac_h
_exptl_oxdiff_crystal_face_indexfrac_k
_exptl_oxdiff_crystal_face_indexfrac_l
_exptl_oxdiff_crystal_face_x
_exptl_oxdiff_crystal_face_y
_exptl_oxdiff_crystal_face_z
-1 -15 1 0.1096 -1.0000 -14.9999 1.0000 0.0558 0.3492 0.9143
1 15 0 0.0836 1.0000 14.9999 0.0000 -0.0205 -0.4175 -0.8829
-6 0 -10 0.1775 -6.0000 0.0003 -10.0001 0.1708 0.9324 -0.3802
6 0 10 0.1775 6.0000 -0.0003 10.0001 -0.1708 -0.9324 0.3802
-9 -3 7 0.0804 -9.0000 -2.9997 6.9999 1.0188 -0.0289 0.3002
9 1 -6 0.0984 9.0000 0.9997 -5.9999 -0.9924 0.0107 -0.1496
3 -14 3 0.1431 3.0000 -14.0001 3.0000 -0.2182 0.0213 0.9614
8 5 -7 0.0969 8.0000 4.9997 -6.9999 -0.9226 0.0203 -0.4303
2 13 -6 0.1227 2.0000 12.9999 -6.0000 -0.3283 0.0009 -0.9414
-5 13 -2 0.1400 -5.0000 13.0002 -2.0001 0.4235 0.0186 -0.8923
-2 -15 -1 0.1265 -2.0000 -14.9998 -1.0000 0.0725 0.5274 0.8405
-6 -2 -10 0.1763 -6.0000 -1.9997 -10.0001 0.1619 0.9826 -0.2610
4 -14 -2 0.1164 4.0000 -14.0001 -1.9999 -0.4818 0.3213 0.8152
4 2 -11 0.1460 4.0000 1.9999 -11.0000 -0.7281 0.5350 -0.4212
9 -2 -6 0.0984 9.0000 -2.0003 -5.9999 -1.0057 0.0859 0.0292
8 2 -8 0.0970 8.0000 1.9997 -7.9999 -0.9712 0.1638 -0.2830
4 5 10 0.1756 4.0000 4.9997 10.0001 0.0260 -0.9746 0.0603
4 -1 11 0.1832 4.0000 -1.0003 11.0001 0.0346 -0.8926 0.4493

loop_
_geom_angle_atom_site_label_1
_geom_angle_atom_site_label_2
_geom_angle_atom_site_label_3
_geom_angle
Cl1 Na1 C22A 85.68(7)
Cl1 Na1 C23A 88.49(8)
Cl1 Na1 C26A 105.46(8)
Cl1 Na1 C27A 107.48(7)
O7A Na1 Cl1 93.17(6)
O7A Na1 O10A 130.53(8)
O7A Na1 O11A 67.46(7)
O7A Na1 C22A 50.45(8)
O7A Na1 C23A 96.40(9)
O7A Na1 C26A 156.56(9)
O7A Na1 C27A 116.09(8)
O8A Na1 Cl1 101.61(7)
O8A Na1 O7A 71.83(8)
O8A Na1 O10A 125.29(9)
O8A Na1 O11A 129.29(8)
O8A Na1 C22A 27.21(8)
O8A Na1 C23A 27.42(8)
O8A Na1 C26A 116.77(10)
O8A Na1 C27A 149.03(9)
O9A Na1 Cl1 97.21(7)
O9A Na1 O7A 144.03(10)
O9A Na1 O8A 72.36(9)
O9A Na1 O10A 70.55(9)
O9A Na1 O11A 138.20(10)
O9A Na1 C22A 96.05(10)
O9A Na1 C23A 49.82(10)
O9A Na1 C26A 48.53(10)
O9A Na1 C27A 93.39(10)
O10A Na1 Cl1 121.58(7)
O10A Na1 C22A 150.18(10)
O10A Na1 C23A 116.68(10)
O10A Na1 C26A 26.21(9)
O10A Na1 C27A 26.13(8)
O11A Na1 Cl1 109.45(7)
O11A Na1 O10A 68.16(7)
O11A Na1 C22A 116.99(8)
O11A Na1 C23A 155.88(9)
O11A Na1 C26A 92.55(9)
O11A Na1 C27A 48.65(7)
C22A Na1 C23A 46.41(9)
C22A Na1 C26A 143.32(11)
C22A Na1 C27A 162.72(9)
C23A Na1 C26A 98.16(11)
C23A Na1 C27A 142.12(10)
C27A Na1 C26A 45.00(10)
C19A O7A Na1 119.84(15)
C19A O7A C21A 117.30(19)
C21A O7A Na1 113.43(15)
C22A O8A Na1 103.76(17)
C22A O8A C23A 112.9(3)
C23A O8A Na1 104.27(19)
C24A O9A Na1 114.0(2)
C25A O9A Na1 115.8(2)
C25A O9A C24A 114.4(3)
C26A O10A Na1 105.9(2)
C27A O10A Na1 105.72(16)
C27A O10A C26A 113.2(3)
C18A O11A Na1 119.58(15)
C18A O11A C28A 117.6(2)
C28A O11A Na1 118.51(15)
C1A N1A H1A 118.1
C1A N1A C15A 123.7(2)
C15A N1A H1A 118.1
C1A N2A H2A 116.4
C1A N2A C3A 127.3(2)
C3A N2A H2A 116.4
C2A N3A H3A 119.3
C2A N3A C16A 121.3(2)
C16A N3A H3A 119.3
C2A N4A H4A 115.9
C2A N4A C9A 128.2(2)
C9A N4A H4A 115.9
O3A N5A O4A 122.9(3)
O3A N5A C6A 119.3(4)
O4A N5A C6A 117.8(4)
O5A N6A O6A 122.3(3)
O5A N6A C12A 119.7(3)
O6A N6A C12A 118.0(3)
O1A C1A N1A 123.6(2)
O1A C1A N2A 123.6(2)
N2A C1A N1A 112.6(2)
O2A C2A N3A 123.2(2)
O2A C2A N4A 123.6(2)
N3A C2A N4A 113.1(2)
N2A C3A C4A 124.3(2)
N2A C3A C8A 116.6(2)
C4A C3A C8A 119.1(3)
C3A C4A H4AA 120.0
C5A C4A C3A 119.9(3)
C5A C4A H4AA 120.0
C4A C5A H5A 120.2
C4A C5A C6A 119.6(3)
C6A C5A H5A 120.2
C5A C6A N5A 118.1(3)
C7A C6A N5A 120.3(3)
C7A C6A C5A 121.6(3)
C6A C7A H7A 120.3
C6A C7A C8A 119.4(3)
C8A C7A H7A 120.3
C3A C8A H8A 119.8
C7A C8A C3A 120.4(3)
C7A C8A H8A 119.8
N4A C9A C10A 124.8(2)
N4A C9A C14A 115.9(2)
C10A C9A C14A 119.3(2)
C9A C10A H10A 120.3
C11A C10A C9A 119.4(2)
C11A C10A H10A 120.3
C10A C11A H11A 120.2
C12A C11A C10A 119.7(3)
C12A C11A H11A 120.2
C11A C12A N6A 118.2(3)
C11A C12A C13A 122.1(3)
C13A C12A N6A 119.7(3)
C12A C13A H13A 120.8
C14A C13A C12A 118.4(3)
C14A C13A H13A 120.8
C9A C14A H14A 119.5
C13A C14A C9A 121.1(3)
C13A C14A H14A 119.5
C16A C15A N1A 119.8(2)
C16A C15A C20A 118.6(2)
C20A C15A N1A 121.5(2)
C15A C16A N3A 121.2(2)
C17A C16A N3A 118.7(2)
C17A C16A C15A 120.1(2)
C16A C17A H17A 119.4
C18A C17A C16A 121.1(2)
C18A C17A H17A 119.4
O11A C18A C17A 125.2(2)
O11A C18A C19A 116.2(2)
C17A C18A C19A 118.6(2)
O7A C19A C18A 115.9(2)
C20A C19A O7A 123.6(2)
C20A C19A C18A 120.5(2)
C15A C20A H20A 119.7
C19A C20A C15A 120.6(2)
C19A C20A H20A 119.7
O7A C21A H21C 110.2
O7A C21A H21D 110.2
O7A C21A C22A 107.4(2)
H21C C21A H21D 108.5
C22A C21A H21C 110.2
C22A C21A H21D 110.2
Na1 C22A H22E 158.8
Na1 C22A H22F 81.2
O8A C22A Na1 49.04(13)
O8A C22A C21A 108.8(2)
O8A C22A H22E 109.9
O8A C22A H22F 109.9
C21A C22A Na1 83.12(16)
C21A C22A H22E 109.9
C21A C22A H22F 109.9
H22E C22A H22F 108.3
Na1 C23A H23E 83.5
Na1 C23A H23F 158.4
O8A C23A Na1 48.31(14)
O8A C23A H23E 110.1
O8A C23A H23F 110.1
O8A C23A C24A 107.9(3)
H23E C23A H23F 108.4
C24A C23A Na1 81.0(2)
C24A C23A H23E 110.1
C24A C23A H23F 110.1
O9A C24A C23A 107.6(3)
O9A C24A H24E 110.2
O9A C24A H24F 110.2
C23A C24A H24E 110.2
C23A C24A H24F 110.2
H24E C24A H24F 108.5
O9A C25A H25E 110.1
O9A C25A H25F 110.1
O9A C25A C26A 108.1(3)
H25E C25A H25F 108.4
C26A C25A H25E 110.1
C26A C25A H25F 110.1
Na1 C26A H26E 158.1
Na1 C26A H26F 85.2
O10A C26A Na1 47.90(15)
O10A C26A C25A 106.8(3)
O10A C26A H26E 110.4
O10A C26A H26F 110.4
C25A C26A Na1 78.9(2)
C25A C26A H26E 110.4
C25A C26A H26F 110.4
H26E C26A H26F 108.6
Na1 C27A H27E 81.4
Na1 C27A H27F 158.2
O10A C27A Na1 48.15(13)
O10A C27A H27E 110.2
O10A C27A H27F 110.2
O10A C27A C28A 107.5(2)
H27E C27A H27F 108.5
C28A C27A Na1 83.07(16)
C28A C27A H27E 110.2
C28A C27A H27F 110.2
O11A C28A C27A 106.3(2)
O11A C28A H28E 110.5
O11A C28A H28F 110.5
C27A C28A H28E 110.5
C27A C28A H28F 110.5
H28E C28A H28F 108.7
Cl2 Na2 C26B 88.6(4)
Cl2 Na2 C27B 82.8(7)
Cl2 Na2 C23C 112.0(5)
O7B Na2 Cl2 110.24(7)
O7B Na2 O8B 66.5(4)
O7B Na2 C26B 156.9(4)
O7B Na2 C27B 118.2(5)
O7B Na2 O10C 129.2(5)
O7B Na2 C23C 95.4(3)
O11B Na2 Cl2 90.90(7)
O11B Na2 O7B 67.10(7)
O11B Na2 O8B 129.7(4)
O11B Na2 C26B 100.6(3)
O11B Na2 C27B 52.1(5)
O11B Na2 O10C 69.4(4)
O11B Na2 C23C 155.4(5)
O8B Na2 Cl2 122.7(3)
O8B Na2 C26B 115.1(5)
O8B Na2 C27B 152.3(7)
O9B Na2 Cl2 100.8(4)
O9B Na2 O7B 131.5(3)
O9B Na2 O11B 149.8(3)
O9B Na2 O8B 65.5(5)
O9B Na2 C26B 52.6(4)
O9B Na2 C27B 101.5(5)
O10B Na2 Cl2 100.7(6)
O10B Na2 O7B 130.1(6)
O10B Na2 O11B 74.5(5)
O10B Na2 O8B 125.5(6)
O10B Na2 O9B 76.0(6)
O10B Na2 C26B 28.7(6)
O10B Na2 C27B 28.9(5)
C27B Na2 C26B 49.2(5)
O8C Na2 Cl2 130.5(3)
O8C Na2 O7B 69.1(3)
O8C Na2 O11B 127.8(3)
O8C Na2 O9C 72.7(4)
O8C Na2 O10C 124.4(6)
O8C Na2 C23C 28.5(5)
O9C Na2 Cl2 99.7(4)
O9C Na2 O7B 141.1(3)
O9C Na2 O11B 138.2(3)
O9C Na2 O10C 69.4(5)
O9C Na2 C23C 49.3(4)
O10C Na2 Cl2 95.2(5)
O10C Na2 C23C 115.2(5)
C19B O7B Na2 119.35(16)
C19B O7B C21B 118.0(2)
C21B O7B Na2 118.39(16)
C18B O11B Na2 120.71(16)
C18B O11B C28B 117.5(2)
C28B O11B Na2 113.87(17)
C1B N1B H1B 119.3
C1B N1B C15B 121.3(2)
C15B N1B H1B 119.3
C1B N2B H2B 116.3
C1B N2B C3B 127.4(2)
C3B N2B H2B 116.3
C2B N3B H3B 117.4
C2B N3B C16B 125.1(2)
C16B N3B H3B 117.4
C2B N4B H4B 116.2
C9B N4B H4B 116.2
C9B N4B C2B 127.6(2)
O3B N5B O4B 122.9(3)
O3B N5B C6B 118.9(3)
O4B N5B C6B 118.1(3)
O5B N6B O6B 123.3(2)
O5B N6B C12B 118.7(2)
O6B N6B C12B 118.0(2)
O1B C1B N1B 122.3(2)
O1B C1B N2B 124.3(3)
N2B C1B N1B 113.4(2)
O2B C2B N3B 125.0(2)
O2B C2B N4B 123.4(3)
N3B C2B N4B 111.6(2)
N2B C3B C8B 114.9(3)
C4B C3B N2B 125.2(2)
C4B C3B C8B 119.8(3)
C3B C4B H4BA 120.1
C5B C4B C3B 119.7(3)
C5B C4B H4BA 120.1
C4B C5B H5B 120.4
C6B C5B C4B 119.2(3)
C6B C5B H5B 120.4
C5B C6B N5B 119.1(3)
C5B C6B C7B 122.5(3)
C7B C6B N5B 118.4(3)
C6B C7B H7B 120.7
C8B C7B C6B 118.5(3)
C8B C7B H7B 120.7
C3B C8B H8B 119.9
C7B C8B C3B 120.3(3)
C7B C8B H8B 119.9
N4B C9B C10B 124.4(2)
N4B C9B C14B 116.7(2)
C14B C9B C10B 118.9(2)
C9B C10B H10B 120.5
C11B C10B C9B 119.0(2)
C11B C10B H10B 120.5
C10B C11B H11B 119.9
C12B C11B C10B 120.2(3)
C12B C11B H11B 119.9
C11B C12B N6B 118.8(2)
C11B C12B C13B 122.2(3)
C13B C12B N6B 119.0(2)
C12B C13B H13B 120.9
C14B C13B C12B 118.2(2)
C14B C13B H13B 120.9
C9B C14B H14B 119.2
C13B C14B C9B 121.5(2)
C13B C14B H14B 119.2
C16B C15B N1B 121.6(2)
C16B C15B C20B 120.4(2)
C20B C15B N1B 118.0(2)
C15B C16B N3B 119.8(2)
C15B C16B C17B 118.8(2)
C17B C16B N3B 121.3(2)
C16B C17B H17B 119.7
C18B C17B C16B 120.6(2)
C18B C17B H17B 119.7
O11B C18B C17B 123.8(2)
O11B C18B C19B 115.9(2)
C17B C18B C19B 120.3(2)
O7B C19B C18B 115.9(2)
O7B C19B C20B 124.8(2)
C20B C19B C18B 119.3(2)
C15B C20B H20B 119.9
C19B C20B C15B 120.3(2)
C19B C20B H20B 119.9
O7B C21B H21A 110.5
O7B C21B H21B 110.5
O7B C21B C22B 106.4(2)
H21A C21B H21B 108.6
C22B C21B H21A 110.5
C22B C21B H21B 110.5
Na2 C22B H22A 79.4
Na2 C22B H22B 161.7
Na2 C22B H22C 156.7
Na2 C22B H22D 80.0
C21B C22B Na2 83.77(19)
C21B C22B H22A 108.8
C21B C22B H22B 108.8
C21B C22B H22C 111.1
C21B C22B H22D 111.1
C21B C22B O8C 103.1(5)
H22A C22B H22B 107.7
H22C C22B H22D 109.1
O8B C22B Na2 53.1(8)
O8B C22B C21B 113.7(7)
O8B C22B H22A 108.8
O8B C22B H22B 108.8
O8C C22B Na2 46.3(6)
O8C C22B H22C 111.1
O8C C22B H22D 111.1
O11B C28B H28A 111.3
O11B C28B H28B 111.3
O11B C28B H28C 109.2
O11B C28B H28D 109.2
O11B C28B C27B 102.4(9)
O11B C28B C27C 112.1(12)
H28A C28B H28B 109.2
H28C C28B H28D 107.9
C27B C28B H28A 111.3
C27B C28B H28B 111.3
C27C C28B H28C 109.2
C27C C28B H28D 109.2
C22B O8B Na2 104.0(10)
C22B O8B C23B 118.7(11)
C23B O8B Na2 109.1(11)
C24B O9B Na2 122.2(11)
C24B O9B C25B 113.0(13)
C25B O9B Na2 108.9(9)
C26B O10B Na2 104.5(14)
C27B O10B Na2 103.0(15)
C27B O10B C26B 113.9(19)
O8B C23B H23A 110.1
O8B C23B H23B 110.1
O8B C23B C24B 107.9(15)
H23A C23B H23B 108.4
C24B C23B H23A 110.1
C24B C23B H23B 110.1
O9B C24B C23B 107.5(13)
O9B C24B H24A 110.2
O9B C24B H24B 110.2
C23B C24B H24A 110.2
C23B C24B H24B 110.2
H24A C24B H24B 108.5
Na2 C25B H25A 105.1
Na2 C25B H25B 144.3
O9B C25B Na2 44.8(7)
O9B C25B H25A 110.2
O9B C25B H25B 110.2
O9B C25B C26B 107.3(10)
H25A C25B H25B 108.5
C26B C25B Na2 67.8(8)
C26B C25B H25A 110.2
C26B C25B H25B 110.2
Na2 C26B H26A 83.2
Na2 C26B H26B 156.6
O10B C26B Na2 46.8(10)
O10B C26B C25B 109.2(14)
O10B C26B H26A 109.8
O10B C26B H26B 109.8
C25B C26B Na2 83.9(8)
C25B C26B H26A 109.8
C25B C26B H26B 109.8
H26A C26B H26B 108.3
Na2 C27B H27A 156.3
Na2 C27B H27B 80.5
C28B C27B Na2 88.5(10)
C28B C27B H27A 108.8
C28B C27B H27B 108.8
O10B C27B Na2 48.0(12)
O10B C27B C28B 114(2)
O10B C27B H27A 108.8
O10B C27B H27B 108.8
H27A C27B H27B 107.7
C22B O8C Na2 103.6(8)
C23C O8C Na2 103.3(10)
C23C O8C C22B 110.3(9)
C24C O9C Na2 114.0(8)
C24C O9C C25C 115.8(11)
C25C O9C Na2 115.6(9)
C26C O10C Na2 102.5(12)
C27C O10C Na2 105.3(15)
C27C O10C C26C 112.0(19)
Na2 C23C H23C 158.6
Na2 C23C H23D 82.6
O8C C23C Na2 48.1(8)
O8C C23C H23C 110.5
O8C C23C H23D 110.5
O8C C23C C24C 106.2(14)
H23C C23C H23D 108.7
C24C C23C Na2 80.8(7)
C24C C23C H23C 110.5
C24C C23C H23D 110.5
O9C C24C C23C 105.9(10)
O9C C24C H24C 110.5
O9C C24C H24D 110.5
C23C C24C H24C 110.5
C23C C24C H24D 110.5
H24C C24C H24D 108.7
O9C C25C H25C 110.0
O9C C25C H25D 110.0
H25C C25C H25D 108.4
C26C C25C O9C 108.4(11)
C26C C25C H25C 110.0
C26C C25C H25D 110.0
O10C C26C H26C 110.7
O10C C26C H26D 110.7
C25C C26C O10C 105.1(14)
C25C C26C H26C 110.7
C25C C26C H26D 110.7
H26C C26C H26D 108.8
C28B C27C H27C 111.4
C28B C27C H27D 111.4
O10C C27C C28B 102(2)
O10C C27C H27C 111.4
O10C C27C H27D 111.4
H27C C27C H27D 109.2

loop_
_geom_bond_atom_site_label_1
_geom_bond_atom_site_label_2
_geom_bond_distance
Cl1 Na1 2.6241(14)
Na1 O7A 2.350(2)
Na1 O8A 2.348(2)
Na1 O9A 2.314(2)
Na1 O10A 2.412(2)
Na1 O11A 2.355(2)
Na1 C22A 3.020(3)
Na1 C23A 3.047(4)
Na1 C26A 3.126(4)
Na1 C27A 3.117(3)
O1A C1A 1.214(4)
O2A C2A 1.234(3)
O3A N5A 1.218(5)
O4A N5A 1.219(5)
O5A N6A 1.213(4)
O6A N6A 1.235(4)
O7A C19A 1.379(3)
O7A C21A 1.439(3)
O8A C22A 1.422(4)
O8A C23A 1.448(4)
O9A C24A 1.428(5)
O9A C25A 1.415(5)
O10A C26A 1.436(4)
O10A C27A 1.426(4)
O11A C18A 1.372(3)
O11A C28A 1.440(3)
N1A H1A 0.8600
N1A C1A 1.378(3)
N1A C15A 1.407(3)
N2A H2A 0.8600
N2A C1A 1.373(3)
N2A C3A 1.390(3)
N3A H3A 0.8600
N3A C2A 1.354(4)
N3A C16A 1.430(3)
N4A H4A 0.8600
N4A C2A 1.373(3)
N4A C9A 1.389(3)
N5A C6A 1.464(4)
N6A C12A 1.451(4)
C3A C4A 1.395(4)
C3A C8A 1.399(4)
C4A H4AA 0.9300
C4A C5A 1.381(4)
C5A H5A 0.9300
C5A C6A 1.382(5)
C6A C7A 1.362(5)
C7A H7A 0.9300
C7A C8A 1.384(4)
C8A H8A 0.9300
C9A C10A 1.397(4)
C9A C14A 1.399(4)
C10A H10A 0.9300
C10A C11A 1.392(4)
C11A H11A 0.9300
C11A C12A 1.373(4)
C12A C13A 1.380(4)
C13A H13A 0.9300
C13A C14A 1.380(4)
C14A H14A 0.9300
C15A C16A 1.395(3)
C15A C20A 1.400(4)
C16A C17A 1.390(4)
C17A H17A 0.9300
C17A C18A 1.379(4)
C18A C19A 1.404(3)
C19A C20A 1.379(4)
C20A H20A 0.9300
C21A H21C 0.9700
C21A H21D 0.9700
C21A C22A 1.499(4)
C22A H22E 0.9700
C22A H22F 0.9700
C23A H23E 0.9700
C23A H23F 0.9700
C23A C24A 1.489(6)
C24A H24E 0.9700
C24A H24F 0.9700
C25A H25E 0.9700
C25A H25F 0.9700
C25A C26A 1.494(6)
C26A H26E 0.9700
C26A H26F 0.9700
C27A H27E 0.9700
C27A H27F 0.9700
C27A C28A 1.507(4)
C28A H28E 0.9700
C28A H28F 0.9700
Cl2 Na2 2.6334(14)
Na2 O7B 2.368(2)
Na2 O11B 2.344(2)
Na2 O8B 2.563(17)
Na2 O9B 2.316(17)
Na2 O10B 2.18(2)
Na2 C26B 2.893(18)
Na2 C27B 2.85(2)
Na2 O8C 2.312(15)
Na2 O9C 2.319(13)
Na2 O10C 2.485(18)
Na2 C23C 3.020(19)
O1B C1B 1.240(3)
O2B C2B 1.205(3)
O3B N5B 1.219(4)
O4B N5B 1.228(4)
O5B N6B 1.224(4)
O6B N6B 1.225(4)
O7B C19B 1.379(3)
O7B C21B 1.438(3)
O11B C18B 1.372(3)
O11B C28B 1.439(4)
N1B H1B 0.8600
N1B C1B 1.362(4)
N1B C15B 1.435(3)
N2B H2B 0.8600
N2B C1B 1.356(4)
N2B C3B 1.404(4)
N3B H3B 0.8600
N3B C2B 1.368(4)
N3B C16B 1.406(3)
N4B H4B 0.8600
N4B C2B 1.389(3)
N4B C9B 1.378(3)
N5B C6B 1.464(4)
N6B C12B 1.460(3)
C3B C4B 1.393(4)
C3B C8B 1.406(4)
C4B H4BA 0.9300
C4B C5B 1.393(4)
C5B H5B 0.9300
C5B C6B 1.369(4)
C6B C7B 1.390(5)
C7B H7B 0.9300
C7B C8B 1.378(5)
C8B H8B 0.9300
C9B C10B 1.409(4)
C9B C14B 1.405(4)
C10B H10B 0.9300
C10B C11B 1.384(4)
C11B H11B 0.9300
C11B C12B 1.371(4)
C12B C13B 1.381(4)
C13B H13B 0.9300
C13B C14B 1.369(4)
C14B H14B 0.9300
C15B C16B 1.393(4)
C15B C20B 1.394(4)
C16B C17B 1.401(4)
C17B H17B 0.9300
C17B C18B 1.377(4)
C18B C19B 1.402(4)
C19B C20B 1.386(4)
C20B H20B 0.9300
C21B H21A 0.9700
C21B H21B 0.9700
C21B C22B 1.504(4)
C22B H22A 0.9700
C22B H22B 0.9700
C22B H22C 0.9700
C22B H22D 0.9700
C22B O8B 1.246(15)
C22B O8C 1.605(12)
C28B H28A 0.9700
C28B H28B 0.9700
C28B H28C 0.9700
C28B H28D 0.9700
C28B C27B 1.54(3)
C28B C27C 1.51(3)
O8B C23B 1.40(3)
O9B C24B 1.409(15)
O9B C25B 1.454(16)
O10B C26B 1.44(3)
O10B C27B 1.417(17)
C23B H23A 0.9700
C23B H23B 0.9700
C23B C24B 1.466(19)
C24B H24A 0.9700
C24B H24B 0.9700
C25B H25A 0.9700
C25B H25B 0.9700
C25B C26B 1.481(16)
C26B H26A 0.9700
C26B H26B 0.9700
C27B H27A 0.9700
C27B H27B 0.9700
O8C C23C 1.48(3)
O9C C24C 1.392(16)
O9C C25C 1.455(14)
O10C C26C 1.46(3)
O10C C27C 1.435(18)
C23C H23C 0.9700
C23C H23D 0.9700
C23C C24C 1.507(17)
C24C H24C 0.9700
C24C H24D 0.9700
C25C H25C 0.9700
C25C H25D 0.9700
C25C C26C 1.454(18)
C26C H26C 0.9700
C26C H26D 0.9700
C27C H27C 0.9700
C27C H27D 0.9700

loop_
_geom_torsion_atom_site_label_1
_geom_torsion_atom_site_label_2
_geom_torsion_atom_site_label_3
_geom_torsion_atom_site_label_4
_geom_torsion
Na1 O7A C19A C18A 4.9(3)
Na1 O7A C19A C20A -175.74(19)
Na1 O7A C21A C22A -26.2(3)
Na1 O8A C22A C21A -62.4(2)
Na1 O8A C23A C24A 59.5(3)
Na1 O9A C24A C23A 30.9(3)
Na1 O9A C25A C26A -33.9(3)
Na1 O10A C26A C25A -57.1(3)
Na1 O10A C27A C28A 63.1(2)
Na1 O11A C18A C17A 167.4(2)
Na1 O11A C18A C19A -10.1(3)
Na1 O11A C28A C27A 21.2(3)
Na1 C23A C24A O9A -21.1(2)
Na1 C27A C28A O11A -14.02(18)
O3A N5A C6A C5A 12.0(5)
O3A N5A C6A C7A -168.8(3)
O4A N5A C6A C5A -169.0(3)
O4A N5A C6A C7A 10.2(5)
O5A N6A C12A C11A 11.1(4)
O5A N6A C12A C13A -169.7(3)
O6A N6A C12A C11A -168.5(3)
O6A N6A C12A C13A 10.7(4)
O7A C19A C20A C15A 178.4(2)
O7A C21A C22A Na1 18.52(19)
O7A C21A C22A O8A 60.9(3)
O8A C23A C24A O9A -61.8(3)
O9A C25A C26A Na1 22.3(2)
O9A C25A C26A O10A 61.7(4)
O10A C27A C28A O11A -56.0(3)
O11A C18A C19A O7A 3.4(3)
O11A C18A C19A C20A -176.0(2)
N1A C15A C16A N3A 3.6(4)
N1A C15A C16A C17A -176.1(2)
N1A C15A C20A C19A 178.4(2)
N2A C3A C4A C5A -179.8(3)
N2A C3A C8A C7A 179.6(3)
N3A C16A C17A C18A 178.0(2)
N4A C9A C10A C11A -179.8(2)
N4A C9A C14A C13A 179.2(3)
N5A C6A C7A C8A -178.3(3)
N6A C12A C13A C14A -178.6(3)
C1A N1A C15A C16A 150.0(3)
C1A N1A C15A C20A -32.5(4)
C1A N2A C3A C4A 2.4(5)
C1A N2A C3A C8A -179.1(3)
C2A N3A C16A C15A 74.1(3)
C2A N3A C16A C17A -106.2(3)
C2A N4A C9A C10A 9.1(4)
C2A N4A C9A C14A -171.5(2)
C3A N2A C1A O1A 8.3(5)
C3A N2A C1A N1A -175.7(3)
C3A C4A C5A C6A -0.5(5)
C4A C3A C8A C7A -1.9(5)
C4A C5A C6A N5A 178.3(3)
C4A C5A C6A C7A -0.9(5)
C5A C6A C7A C8A 0.8(5)
C6A C7A C8A C3A 0.6(5)
C8A C3A C4A C5A 1.8(4)
C9A N4A C2A O2A -1.9(4)
C9A N4A C2A N3A 176.5(2)
C9A C10A C11A C12A 0.3(4)
C10A C9A C14A C13A -1.3(4)
C10A C11A C12A N6A 178.2(3)
C10A C11A C12A C13A -1.0(4)
C11A C12A C13A C14A 0.5(4)
C12A C13A C14A C9A 0.6(4)
C14A C9A C10A C11A 0.9(4)
C15A N1A C1A O1A -4.9(5)
C15A N1A C1A N2A 179.1(2)
C15A C16A C17A C18A -2.4(4)
C16A N3A C2A O2A -21.4(4)
C16A N3A C2A N4A 160.2(2)
C16A C15A C20A C19A -4.1(4)
C16A C17A C18A O11A 178.6(2)
C16A C17A C18A C19A -3.9(4)
C17A C18A C19A O7A -174.4(2)
C17A C18A C19A C20A 6.2(4)
C18A O11A C28A C27A 177.9(2)
C18A C19A C20A C15A -2.2(4)
C19A O7A C21A C22A -172.7(2)
C20A C15A C16A N3A -174.0(2)
C20A C15A C16A C17A 6.4(4)
C21A O7A C19A C18A 149.2(2)
C21A O7A C19A C20A -31.5(3)
C22A O8A C23A Na1 111.9(2)
C22A O8A C23A C24A 171.4(3)
C23A O8A C22A Na1 -112.2(2)
C23A O8A C22A C21A -174.7(2)
C24A O9A C25A C26A -169.6(3)
C25A O9A C24A C23A 167.4(3)
C26A O10A C27A Na1 115.5(3)
C26A O10A C27A C28A 178.6(3)
C27A O10A C26A Na1 -115.4(2)
C27A O10A C26A C25A -172.4(3)
C28A O11A C18A C17A 11.0(4)
C28A O11A C18A C19A -166.6(2)
Na2 O7B C19B C18B -10.1(3)
Na2 O7B C19B C20B 168.1(2)
Na2 O7B C21B C22B 19.1(3)
Na2 O11B C18B C17B -174.5(2)
Na2 O11B C18B C19B 5.3(3)
Na2 O11B C28B C27B -18.8(11)
Na2 O11B C28B C27C -30.5(13)
Na2 C22B O8B C23B 121(2)
Na2 C22B O8C C23C 110.0(14)
Na2 O8B C23B C24B -51.5(19)
Na2 O9B C24B C23B -36(2)
Na2 O9B C25B C26B 28.8(16)
Na2 O10B C26B C25B 61.2(18)
Na2 O10B C27B C28B -64(2)
Na2 C25B C26B O10B -40.0(14)
Na2 O8C C23C C24C -61.1(15)
Na2 O9C C24C C23C -35.2(17)
Na2 O9C C25C C26C 31.6(17)
Na2 O10C C26C C25C 63.2(15)
Na2 O10C C27C C28B -61(2)
Na2 C23C C24C O9C 24.2(12)
O3B N5B C6B C5B -176.8(4)
O3B N5B C6B C7B 1.9(6)
O4B N5B C6B C5B 1.4(5)
O4B N5B C6B C7B -179.9(3)
O5B N6B C12B C11B 8.3(4)
O5B N6B C12B C13B -171.3(3)
O6B N6B C12B C11B -171.8(3)
O6B N6B C12B C13B 8.5(4)
O7B C19B C20B C15B 179.2(2)
O7B C21B C22B Na2 -12.8(2)
O7B C21B C22B O8B -57.7(10)
O7B C21B C22B O8C -55.1(6)
O11B C18B C19B O7B 3.2(3)
O11B C18B C19B C20B -175.2(2)
O11B C28B C27B Na2 14.0(8)
O11B C28B C27B O10B 56(2)
O11B C28B C27C O10C 63(2)
N1B C15B C16B N3B 2.3(4)
N1B C15B C16B C17B -175.7(2)
N1B C15B C20B C19B 179.2(2)
N2B C3B C4B C5B -177.9(2)
N2B C3B C8B C7B 179.0(3)
N3B C16B C17B C18B 177.6(2)
N4B C9B C10B C11B 179.0(3)
N4B C9B C14B C13B -179.3(3)
N5B C6B C7B C8B -177.9(3)
N6B C12B C13B C14B 178.9(3)
C1B N1B C15B C16B 79.3(3)
C1B N1B C15B C20B -102.7(3)
C1B N2B C3B C4B -18.6(4)
C1B N2B C3B C8B 163.2(3)
C2B N3B C16B C15B 158.8(3)
C2B N3B C16B C17B -23.2(4)
C2B N4B C9B C10B -9.5(5)
C2B N4B C9B C14B 170.4(3)
C3B N2B C1B O1B 5.7(4)
C3B N2B C1B N1B -175.2(2)
C3B C4B C5B C6B -0.6(4)
C4B C3B C8B C7B 0.7(5)
C4B C5B C6B N5B 178.8(3)
C4B C5B C6B C7B 0.1(5)
C5B C6B C7B C8B 0.8(5)
C6B C7B C8B C3B -1.2(5)
C8B C3B C4B C5B 0.2(4)
C9B N4B C2B O2B 4.1(5)
C9B N4B C2B N3B -176.8(3)
C9B C10B C11B C12B 0.4(4)
C10B C9B C14B C13B 0.6(4)
C10B C11B C12B N6B -179.2(3)
C10B C11B C12B C13B 0.4(5)
C11B C12B C13B C14B -0.8(4)
C12B C13B C14B C9B 0.2(4)
C14B C9B C10B C11B -0.9(4)
C15B N1B C1B O1B -25.0(4)
C15B N1B C1B N2B 155.9(2)
C15B C16B C17B C18B -4.4(4)
C16B N3B C2B O2B -3.9(5)
C16B N3B C2B N4B 177.1(2)
C16B C15B C20B C19B -2.9(4)
C16B C17B C18B O11B 178.7(2)
C16B C17B C18B C19B -1.1(4)
C17B C18B C19B O7B -177.1(2)
C17B C18B C19B C20B 4.6(4)
C18B O11B C28B C27B -168.1(11)
C18B O11B C28B C27C -179.9(13)
C18B C19B C20B C15B -2.7(4)
C19B O7B C21B C22B 175.8(3)
C20B C15B C16B N3B -175.6(2)
C20B C15B C16B C17B 6.4(4)
C21B O7B C19B C18B -166.6(2)
C21B O7B C19B C20B 11.6(4)
C21B C22B O8B Na2 61.4(9)
C21B C22B O8B C23B -177.2(14)
C21B C22B O8C Na2 67.9(5)
C21B C22B O8C C23C 177.9(12)
C22B O8B C23B C24B -170.3(16)
C22B O8C C23C Na2 -110.2(12)
C22B O8C C23C C24C -171.2(12)
C28B O11B C18B C17B -27.3(4)
C28B O11B C18B C19B 152.5(3)
O8B C22B O8C Na2 -125(8)
O8B C22B O8C C23C -15(7)
O8B C23B C24B O9B 57(2)
O9B C25B C26B Na2 -21.5(13)
O9B C25B C26B O10B -61(2)
C24B O9B C25B Na2 139(2)
C24B O9B C25B C26B 168.1(16)
C25B O9B C24B C23B -169.1(18)
C26B O10B C27B Na2 -113(2)
C26B O10B C27B C28B -177(2)
C27B C28B C27C O10C 12(8)
C27B O10B C26B Na2 112(2)
C27B O10B C26B C25B 172.9(19)
O8C C22B O8B Na2 48(7)
O8C C22B O8B C23B 169(9)
O8C C23C C24C O9C 66(2)
O9C C25C C26C O10C -65.2(19)
C24C O9C C25C C26C 168.6(15)
C25C O9C C24C C23C -172.9(16)
C26C O10C C27C C28B -171.8(18)
C27C C28B C27B Na2 146(11)
C27C C28B C27B O10B -172(12)
C27C O10C C26C C25C 176(2)

loop_
_smtbx_masks_void_nr
_smtbx_masks_void_average_x
_smtbx_masks_void_average_y
_smtbx_masks_void_average_z
_smtbx_masks_void_volume
_smtbx_masks_void_count_electrons
1 -0.103 0.250 -0.740 609.5 93.6
2 -0.207 0.750 -0.570 609.5 93.4
